data_4512526
loop_
_publ_author_name
Pratibha,
'Verma, Sandeep'

_publ_section_title
;
 Imine Component Based Modified Adenine Nucleobase--Metal Frameworks
;
_journal_issue 1
_journal_name_full 'Crystal Growth &amp; Design'
_journal_page_first 510
_journal_paper_doi 10.1021/cg5016498
_journal_volume 15
_journal_year 2015
_chemical_formula_sum 'C32 H32 Cl2 Co2 N14 O2'
_chemical_formula_weight 833.48
_chemical_name_systematic
;
 ?
;
_space_group_IT_number 2
_symmetry_cell_setting triclinic
_symmetry_space_group_name_Hall '-P 1'
_symmetry_space_group_name_H-M 'P -1'
_atom_sites_solution_hydrogens geom
_atom_sites_solution_primary direct
_atom_sites_solution_secondary difmap
_audit_creation_method SHELXL-97
_cell_angle_alpha 98.481(5)
_cell_angle_beta 109.051(4)
_cell_angle_gamma 111.718(3)
_cell_formula_units_Z 1
_cell_length_a 9.232(5)
_cell_length_b 9.681(5)
_cell_length_c 11.456(5)
_cell_measurement_reflns_used 4166
_cell_measurement_temperature 100(2)
_cell_measurement_theta_max 28.42
_cell_measurement_theta_min 2.38
_cell_volume 856.1(7)
_computing_structure_refinement 'SHELXL-97 (Sheldrick, 1997)'
_diffrn_ambient_temperature 100(2)
_diffrn_measured_fraction_theta_full 0.967
_diffrn_measured_fraction_theta_max 0.967
_diffrn_measurement_device_type 'Bruker D8 Advance diffractometer'
_diffrn_measurement_method \q/2\q
_diffrn_radiation_monochromator graphite
_diffrn_radiation_source 'fine-focus sealed tube'
_diffrn_radiation_type MoK\a
_diffrn_radiation_wavelength 0.71069
_diffrn_reflns_av_R_equivalents 0.0346
_diffrn_reflns_av_sigmaI/netI 0.0665
_diffrn_reflns_limit_h_max 10
_diffrn_reflns_limit_h_min -12
_diffrn_reflns_limit_k_max 12
_diffrn_reflns_limit_k_min -12
_diffrn_reflns_limit_l_max 15
_diffrn_reflns_limit_l_min -14
_diffrn_reflns_number 6678
_diffrn_reflns_theta_full 28.42
_diffrn_reflns_theta_max 28.42
_diffrn_reflns_theta_min 2.38
_exptl_absorpt_coefficient_mu 1.180
_exptl_absorpt_correction_T_max 0.7982
_exptl_absorpt_correction_T_min 0.7730
_exptl_absorpt_correction_type psi-scan
_exptl_absorpt_process_details '(North et al., 1968)'
_exptl_crystal_colour Pink
_exptl_crystal_density_diffrn 1.617
_exptl_crystal_density_method 'not measured'
_exptl_crystal_description Needleshape
_exptl_crystal_F_000 426
_exptl_crystal_size_max 0.23
_exptl_crystal_size_mid 0.21
_exptl_crystal_size_min 0.20
_refine_diff_density_max 0.610
_refine_diff_density_min -0.531
_refine_diff_density_rms 0.117
_refine_ls_extinction_method none
_refine_ls_goodness_of_fit_ref 1.086
_refine_ls_hydrogen_treatment mixed
_refine_ls_matrix_type full
_refine_ls_number_parameters 240
_refine_ls_number_reflns 4166
_refine_ls_number_restraints 0
_refine_ls_restrained_S_all 1.086
_refine_ls_R_factor_all 0.0718
_refine_ls_R_factor_gt 0.0459
_refine_ls_shift/su_max 0.001
_refine_ls_shift/su_mean 0.000
_refine_ls_structure_factor_coef Fsqd
_refine_ls_weighting_details 'calc w=1/[\s^2^(Fo^2^)+(0.0591P)^2^+0.0000P] where P=(Fo^2^+2Fc^2^)/3'
_refine_ls_weighting_scheme calc
_refine_ls_wR_factor_gt 0.1017
_refine_ls_wR_factor_ref 0.1192
_reflns_number_gt 3139
_reflns_number_total 4166
_reflns_threshold_expression >2sigma(I)
_cod_data_source_file cg5016498_si_002.cif
_cod_data_source_block Complex3
_cod_depositor_comments
;
The following automatic conversions were performed:

'_symmetry_cell_setting' value 'Triclinic' changed to 'triclinic'
according to
/home/saulius/struct/COD-crude-data--automatic-downloads/rss-feeds/ACS/lib/dictionaries/cif_core.dic
dictionary named 'cif_core.dic' version 2.4.2 from 2011-04-26.

Automatic conversion script
Id: cif_fix_values 2935 2014-11-11 08:27:57Z andrius 

 Adding full bibliography for 4512523--4512528.cif.
;
_cod_database_code 4512526

loop_
_symmetry_equiv_pos_as_xyz
'x, y, z'
'-x, -y, -z'

loop_
_atom_site_label
_atom_site_type_symbol
_atom_site_fract_x
_atom_site_fract_y
_atom_site_fract_z
_atom_site_U_iso_or_equiv
_atom_site_adp_type
_atom_site_occupancy
_atom_site_symmetry_multiplicity
_atom_site_calc_flag
_atom_site_refinement_flags
Co1 Co 0.46920(5) 0.33486(5) 0.91787(4) 0.01371(13) Uani 1 1 d .
Cl1 Cl 0.48200(10) 0.18523(9) 1.05503(7) 0.01987(18) Uani 1 1 d .
O1A O 0.6443(3) 0.5530(2) 0.98740(18) 0.0144(4) Uani 1 1 d .
N3A N 0.2780(3) 0.2984(3) 0.7399(2) 0.0152(5) Uani 1 1 d .
C13A C 0.7429(4) 0.3663(4) 0.8267(3) 0.0163(6) Uani 1 1 d .
N7A N 0.1268(4) 0.0842(3) 0.4060(2) 0.0212(6) Uani 1 1 d .
C17A C 1.0502(4) 0.8516(4) 1.0214(3) 0.0193(7) Uani 1 1 d .
H15A H 1.1225 0.9596 1.0656 0.023 Uiso 1 1 calc R
C14A C 0.8362(4) 0.5330(3) 0.8919(3) 0.0148(6) Uani 1 1 d .
N9A N 0.2718(3) 0.0747(3) 0.6039(2) 0.0173(5) Uani 1 1 d .
N6A N -0.0005(4) 0.3342(3) 0.3885(2) 0.0234(6) Uani 1 1 d .
H6AA H -0.0369 0.4063 0.3905 0.028 Uiso 1 1 calc R
H6AB H -0.0243 0.2719 0.3136 0.028 Uiso 1 1 calc R
C8A C 0.2017(4) 0.0105(4) 0.4705(3) 0.0219(7) Uani 1 1 d .
H8A H 0.2074 -0.0789 0.4295 0.026 Uiso 1 1 calc R
N1A N 0.1250(3) 0.4179(3) 0.6130(2) 0.0192(6) Uani 1 1 d .
C16A C 0.9010(4) 0.7777(4) 1.0372(3) 0.0172(6) Uani 1 1 d .
H14A H 0.8738 0.8358 1.0937 0.021 Uiso 1 1 calc R
N1T N 0.6095(4) 0.2660(4) 0.5019(3) 0.0342(8) Uani 1 1 d .
C18A C 1.0950(4) 0.7682(4) 0.9409(3) 0.0198(7) Uani 1 1 d .
H16A H 1.1966 0.8187 0.9290 0.024 Uiso 1 1 calc R
C15A C 0.7888(4) 0.6191(3) 0.9718(3) 0.0139(6) Uani 1 1 d .
C5A C 0.1498(4) 0.2054(4) 0.5037(3) 0.0177(6) Uani 1 1 d .
C6A C 0.0907(4) 0.3193(4) 0.4990(3) 0.0179(6) Uani 1 1 d .
C19A C 0.9896(4) 0.6122(4) 0.8797(3) 0.0173(6) Uani 1 1 d .
H17A H 1.0217 0.5551 0.8266 0.021 Uiso 1 1 calc R
C10A C 0.3534(4) 0.0144(4) 0.7030(3) 0.0190(6) Uani 1 1 d .
H9AA H 0.3196 -0.0969 0.6629 0.023 Uiso 1 1 calc R
H9AB H 0.3109 0.0202 0.7717 0.023 Uiso 1 1 calc R
C4A C 0.2377(4) 0.1989(3) 0.6245(3) 0.0159(6) Uani 1 1 d .
N12A N 0.6032(3) 0.2689(3) 0.8270(2) 0.0148(5) Uani 1 1 d .
C1T C 0.4255(5) 0.3515(5) 0.3295(3) 0.0323(9) Uani 1 1 d .
H23A H 0.4482 0.3382 0.2518 0.049 Uiso 1 1 calc R
H23B H 0.4551 0.4615 0.3657 0.049 Uiso 1 1 calc R
H23C H 0.3038 0.2870 0.3064 0.049 Uiso 1 1 calc R
C11A C 0.5463(4) 0.1033(4) 0.7640(3) 0.0178(6) Uani 1 1 d .
H10A H 0.5944 0.0572 0.8289 0.021 Uiso 1 1 calc R
H10B H 0.5899 0.0941 0.6963 0.021 Uiso 1 1 calc R
C2A C 0.2151(4) 0.4022(4) 0.7237(3) 0.0177(6) Uani 1 1 d .
H2A H 0.2375 0.4740 0.8011 0.021 Uiso 1 1 calc R
C2T C 0.5299(5) 0.3032(4) 0.4266(3) 0.0287(8) Uani 1 1 d .
H11A H 0.792(4) 0.321(4) 0.781(3) 0.011(8) Uiso 1 1 d .

loop_
_atom_site_aniso_label
_atom_site_aniso_U_11
_atom_site_aniso_U_22
_atom_site_aniso_U_33
_atom_site_aniso_U_23
_atom_site_aniso_U_13
_atom_site_aniso_U_12
Co1 0.0153(2) 0.0167(2) 0.0160(2) 0.00800(16) 0.00970(17) 0.01013(18)
Cl1 0.0261(4) 0.0227(4) 0.0247(4) 0.0146(3) 0.0169(3) 0.0168(4)
O1A 0.0144(10) 0.0161(11) 0.0182(10) 0.0065(9) 0.0104(9) 0.0088(9)
N3A 0.0144(13) 0.0183(14) 0.0156(12) 0.0057(10) 0.0072(11) 0.0089(11)
C13A 0.0204(17) 0.0234(17) 0.0147(14) 0.0083(13) 0.0098(13) 0.0162(15)
N7A 0.0219(15) 0.0237(15) 0.0186(13) 0.0055(11) 0.0111(12) 0.0089(12)
C17A 0.0162(16) 0.0170(16) 0.0237(16) 0.0085(13) 0.0062(14) 0.0074(13)
C14A 0.0158(15) 0.0204(16) 0.0151(13) 0.0106(12) 0.0086(12) 0.0112(13)
N9A 0.0171(13) 0.0174(14) 0.0185(12) 0.0041(10) 0.0091(11) 0.0078(11)
N6A 0.0286(16) 0.0270(16) 0.0166(13) 0.0078(12) 0.0077(12) 0.0156(13)
C8A 0.0203(16) 0.0209(18) 0.0218(15) 0.0022(13) 0.0099(14) 0.0070(14)
N1A 0.0186(14) 0.0230(15) 0.0183(12) 0.0078(11) 0.0074(11) 0.0112(12)
C16A 0.0171(16) 0.0186(16) 0.0209(15) 0.0092(13) 0.0088(13) 0.0110(14)
N1T 0.045(2) 0.040(2) 0.0289(16) 0.0151(15) 0.0183(16) 0.0266(17)
C18A 0.0147(15) 0.0280(18) 0.0250(16) 0.0158(14) 0.0117(14) 0.0119(14)
C15A 0.0138(15) 0.0211(16) 0.0159(14) 0.0113(12) 0.0095(12) 0.0120(13)
C5A 0.0141(15) 0.0204(17) 0.0176(14) 0.0054(12) 0.0073(13) 0.0062(13)
C6A 0.0148(15) 0.0211(17) 0.0193(15) 0.0092(13) 0.0083(13) 0.0072(13)
C19A 0.0175(16) 0.0266(18) 0.0189(14) 0.0138(13) 0.0118(13) 0.0149(14)
C10A 0.0236(17) 0.0169(16) 0.0222(15) 0.0080(13) 0.0130(14) 0.0109(14)
C4A 0.0110(14) 0.0176(16) 0.0200(14) 0.0043(12) 0.0091(12) 0.0055(13)
N12A 0.0164(13) 0.0159(13) 0.0159(12) 0.0061(10) 0.0074(11) 0.0099(11)
C1T 0.037(2) 0.049(2) 0.0246(17) 0.0177(17) 0.0187(17) 0.025(2)
C11A 0.0203(16) 0.0187(16) 0.0205(15) 0.0063(13) 0.0117(13) 0.0118(14)
C2A 0.0190(16) 0.0221(17) 0.0166(14) 0.0063(13) 0.0105(13) 0.0110(14)
C2T 0.035(2) 0.029(2) 0.0292(18) 0.0073(15) 0.0206(17) 0.0149(17)

loop_
_atom_type_symbol
_atom_type_description
_atom_type_scat_dispersion_real
_atom_type_scat_dispersion_imag
_atom_type_scat_source
C C 0.0033 0.0016 'International Tables Vol C Tables 4.2.6.8 and 6.1.1.4'
H H 0.0000 0.0000 'International Tables Vol C Tables 4.2.6.8 and 6.1.1.4'
N N 0.0061 0.0033 'International Tables Vol C Tables 4.2.6.8 and 6.1.1.4'
O O 0.0106 0.0060 'International Tables Vol C Tables 4.2.6.8 and 6.1.1.4'
Cl Cl 0.1484 0.1585 'International Tables Vol C Tables 4.2.6.8 and 6.1.1.4'
Co Co 0.3494 0.9721 'International Tables Vol C Tables 4.2.6.8 and 6.1.1.4'

loop_
_geom_angle_atom_site_label_1
_geom_angle_atom_site_label_2
_geom_angle_atom_site_label_3
_geom_angle
_geom_angle_site_symmetry_1
_geom_angle_site_symmetry_3
O1A Co1 N12A 91.93(10) . .
O1A Co1 N3A 110.27(9) . .
N12A Co1 N3A 91.51(10) . .
O1A Co1 O1A 78.22(10) . 2_667
N12A Co1 O1A 169.39(9) . 2_667
N3A Co1 O1A 88.28(9) . 2_667
O1A Co1 Cl1 116.72(7) . .
N12A Co1 Cl1 96.58(7) . .
N3A Co1 Cl1 131.88(8) . .
O1A Co1 Cl1 91.43(6) 2_667 .
C15A O1A Co1 129.62(18) . .
C15A O1A Co1 128.37(18) . 2_667
Co1 O1A Co1 101.78(10) . 2_667
C2A N3A C4A 111.8(2) . .
C2A N3A Co1 120.6(2) . .
C4A N3A Co1 125.37(19) . .
N12A C13A C14A 127.9(3) . .
C8A N7A C5A 103.3(2) . .
C16A C17A C18A 120.3(3) . .
C19A C14A C15A 118.4(3) . .
C19A C14A C13A 116.5(3) . .
C15A C14A C13A 125.1(3) . .
C4A N9A C8A 105.6(2) . .
C4A N9A C10A 126.8(2) . .
C8A N9A C10A 127.5(3) . .
N7A C8A N9A 113.9(3) . .
C2A N1A C6A 118.4(3) . .
C17A C16A C15A 121.7(3) . .
C19A C18A C17A 118.7(3) . .
O1A C15A C16A 119.8(3) . .
O1A C15A C14A 122.1(3) . .
C16A C15A C14A 118.0(3) . .
C4A C5A N7A 110.6(3) . .
C4A C5A C6A 117.6(3) . .
N7A C5A C6A 131.6(3) . .
N6A C6A N1A 118.3(3) . .
N6A C6A C5A 123.3(3) . .
N1A C6A C5A 118.3(3) . .
C18A C19A C14A 122.8(3) . .
N9A C10A C11A 112.8(3) . .
N9A C4A N3A 128.0(3) . .
N9A C4A C5A 106.6(3) . .
N3A C4A C5A 125.4(3) . .
C13A N12A C11A 116.3(2) . .
C13A N12A Co1 123.2(2) . .
C11A N12A Co1 120.5(2) . .
N12A C11A C10A 111.2(2) . .
N1A C2A N3A 128.4(3) . .
N1T C2T C1T 179.5(4) . .

loop_
_geom_bond_atom_site_label_1
_geom_bond_atom_site_label_2
_geom_bond_distance
_geom_bond_site_symmetry_2
Co1 O1A 1.961(2) .
Co1 N12A 2.062(2) .
Co1 N3A 2.091(2) .
Co1 O1A 2.166(2) 2_667
Co1 Cl1 2.2930(11) .
O1A C15A 1.334(4) .
O1A Co1 2.166(2) 2_667
N3A C2A 1.341(4) .
N3A C4A 1.360(4) .
C13A N12A 1.287(4) .
C13A C14A 1.448(4) .
N7A C8A 1.312(4) .
N7A C5A 1.396(4) .
C17A C16A 1.382(4) .
C17A C18A 1.396(4) .
C14A C19A 1.404(4) .
C14A C15A 1.425(4) .
N9A C4A 1.358(4) .
N9A C8A 1.384(4) .
N9A C10A 1.470(4) .
N6A C6A 1.334(4) .
N1A C2A 1.336(4) .
N1A C6A 1.362(4) .
C16A C15A 1.403(4) .
N1T C2T 1.135(4) .
C18A C19A 1.369(4) .
C5A C4A 1.381(4) .
C5A C6A 1.401(4) .
C10A C11A 1.509(4) .
N12A C11A 1.468(4) .
C1T C2T 1.474(5) .
